data_7023052
loop_
_publ_author_name
'Grice, Kyle A.'
'Gu, Nina X.'
'Sampson, Matthew D.'
'Kubiak, Clifford P.'

_publ_section_title
;
 Carbon monoxide release catalysed by electron transfer: electrochemical
 and spectroscopic investigations of [Re(bpy-R)(CO)4](OTf) complexes
 relevant to CO2 reduction.
;
_journal_issue 23
_journal_name_full 'Dalton transactions (Cambridge, England : 2003)'
_journal_page_first 8498
_journal_page_last 8503
_journal_paper_doi 10.1039/c3dt50612f
_journal_volume 42
_journal_year 2013
_chemical_formula_sum 'C23 H24 F3 N2 O7 Re S'
_chemical_formula_weight 715.70
_chemical_name_systematic
;
?
;
_space_group_IT_number 14
_symmetry_cell_setting monoclinic
_symmetry_space_group_name_Hall '-P 2ybc'
_symmetry_space_group_name_H-M 'P 1 21/c 1'
_atom_sites_solution_hydrogens geom
_atom_sites_solution_primary direct
_atom_sites_solution_secondary difmap
_audit_creation_method SHELXL-97
_cell_angle_alpha 90.00
_cell_angle_beta 103.586(2)
_cell_angle_gamma 90.00
_cell_formula_units_Z 4
_cell_length_a 10.9153(4)
_cell_length_b 11.3329(4)
_cell_length_c 21.3969(7)
_cell_measurement_reflns_used 7698
_cell_measurement_temperature 100(2)
_cell_measurement_theta_max 25.47
_cell_measurement_theta_min 2.63
_cell_volume 2572.78(16)
_computing_cell_refinement 'Bruker SAINT'
_computing_data_collection 'Bruker APEX2'
_computing_data_reduction 'Bruker SAINT'
_computing_molecular_graphics 'Bruker SHELXTL'
_computing_publication_material 'Bruker SHELXTL'
_computing_structure_refinement 'SHELXL-97 (Sheldrick, 2008)'
_computing_structure_solution 'SHELXS-97 (Sheldrick, 2008)'
_diffrn_ambient_temperature 100(2)
_diffrn_measured_fraction_theta_full 0.999
_diffrn_measured_fraction_theta_max 0.997
_diffrn_measurement_device_type 'Bruker APEX-II CCD'
_diffrn_measurement_method '\f and \w scans'
_diffrn_radiation_monochromator graphite
_diffrn_radiation_source 'fine-focus sealed tube'
_diffrn_radiation_type MoK\a
_diffrn_radiation_wavelength 0.71073
_diffrn_reflns_av_R_equivalents 0.0365
_diffrn_reflns_av_sigmaI/netI 0.0351
_diffrn_reflns_limit_h_max 13
_diffrn_reflns_limit_h_min -13
_diffrn_reflns_limit_k_max 13
_diffrn_reflns_limit_k_min -13
_diffrn_reflns_limit_l_max 25
_diffrn_reflns_limit_l_min -25
_diffrn_reflns_number 17077
_diffrn_reflns_theta_full 25.00
_diffrn_reflns_theta_max 25.48
_diffrn_reflns_theta_min 1.92
_exptl_absorpt_coefficient_mu 4.871
_exptl_absorpt_correction_T_max 0.7927
_exptl_absorpt_correction_T_min 0.4425
_exptl_absorpt_correction_type multi-scan
_exptl_absorpt_process_details SADABS
_exptl_crystal_colour yellow
_exptl_crystal_density_diffrn 1.848
_exptl_crystal_density_method 'not measured'
_exptl_crystal_description plate
_exptl_crystal_F_000 1400
_exptl_crystal_size_max 0.20
_exptl_crystal_size_mid 0.10
_exptl_crystal_size_min 0.05
_refine_diff_density_max 0.786
_refine_diff_density_min -0.551
_refine_diff_density_rms 0.107
_refine_ls_extinction_method none
_refine_ls_goodness_of_fit_ref 1.061
_refine_ls_hydrogen_treatment constr
_refine_ls_matrix_type full
_refine_ls_number_parameters 340
_refine_ls_number_reflns 4769
_refine_ls_number_restraints 0
_refine_ls_restrained_S_all 1.061
_refine_ls_R_factor_all 0.0305
_refine_ls_R_factor_gt 0.0221
_refine_ls_shift/su_max 0.002
_refine_ls_shift/su_mean 0.000
_refine_ls_structure_factor_coef Fsqd
_refine_ls_weighting_details 'calc w=1/[\s^2^(Fo^2^)+(0.0241P)^2^+2.0156P] where P=(Fo^2^+2Fc^2^)/3'
_refine_ls_weighting_scheme calc
_refine_ls_wR_factor_gt 0.0515
_refine_ls_wR_factor_ref 0.0559
_reflns_number_gt 4087
_reflns_number_total 4769
_reflns_threshold_expression >2sigma(I)
_cod_data_source_file c3dt50612f.txt
_cod_data_source_block ms_120423_0m
_cod_depositor_comments
;
The following automatic conversions were performed:

'_symmetry_cell_setting' value 'Monoclinic' changed to 'monoclinic'
according to /home/saulius/struct/CIF-dictionaries/cif_core.dic
dictionary named 'cif_core.dic' version 2.4.2 from 2011-04-26.

Automatic conversion script
Id: cif_fix_values 1891 2012-01-12 08:04:46Z andrius 
;
_cod_original_sg_symbol_H-M P2(1)/c
_cod_database_code 7023052

loop_
_symmetry_equiv_pos_as_xyz
'x, y, z'
'-x, y+1/2, -z+1/2'
'-x, -y, -z'
'x, -y-1/2, z-1/2'

loop_
_atom_site_label
_atom_site_type_symbol
_atom_site_fract_x
_atom_site_fract_y
_atom_site_fract_z
_atom_site_U_iso_or_equiv
_atom_site_adp_type
_atom_site_occupancy
_atom_site_symmetry_multiplicity
_atom_site_calc_flag
_atom_site_refinement_flags
Re1 Re 0.732051(14) 0.637807(13) 0.108006(7) 0.01370(6) Uani 1 1 d .
S1 S 0.93629(10) 0.80773(9) 0.35505(5) 0.0198(2) Uani 1 1 d .
F1 F 0.6960(3) 0.7846(3) 0.35228(17) 0.0543(9) Uani 1 1 d .
F2 F 0.7597(3) 0.9611(2) 0.35849(14) 0.0392(7) Uani 1 1 d .
F3 F 0.8069(3) 0.8499(3) 0.44104(13) 0.0654(11) Uani 1 1 d .
O1 O 0.5648(3) 0.7495(3) -0.01634(14) 0.0361(8) Uani 1 1 d .
O2 O 0.4946(3) 0.5357(3) 0.14070(17) 0.0393(8) Uani 1 1 d .
O3 O 0.7320(3) 0.4182(3) 0.02368(14) 0.0303(7) Uani 1 1 d .
O4 O 0.8867(3) 0.5202(2) 0.23542(14) 0.0281(7) Uani 1 1 d .
O5 O 0.8979(4) 0.8042(4) 0.28703(16) 0.0585(12) Uani 1 1 d .
O6 O 0.9676(3) 0.6954(3) 0.38495(15) 0.0324(7) Uani 1 1 d .
O7 O 1.0212(3) 0.9000(3) 0.3809(2) 0.0552(11) Uani 1 1 d .
N1 N 0.9019(3) 0.7238(3) 0.09589(14) 0.0136(7) Uani 1 1 d .
N2 N 0.7338(3) 0.8072(3) 0.15416(14) 0.0136(7) Uani 1 1 d .
C1 C 0.6282(4) 0.7108(4) 0.0288(2) 0.0221(9) Uani 1 1 d .
C2 C 0.5825(4) 0.5744(3) 0.1280(2) 0.0216(9) Uani 1 1 d .
C3 C 0.7378(4) 0.4976(4) 0.0573(2) 0.0209(9) Uani 1 1 d .
C4 C 0.8356(4) 0.5632(3) 0.1901(2) 0.0199(9) Uani 1 1 d .
C5 C 0.9895(4) 0.6746(3) 0.07003(18) 0.0184(9) Uani 1 1 d .
H5 H 0.9774 0.5953 0.0554 0.022 Uiso 1 1 calc R
C6 C 1.0964(4) 0.7327(3) 0.06344(18) 0.0174(8) Uani 1 1 d .
H6 H 1.1558 0.6935 0.0447 0.021 Uiso 1 1 calc R
C7 C 1.1176(4) 0.8483(3) 0.08414(17) 0.0158(8) Uani 1 1 d .
C8 C 1.0259(3) 0.9000(3) 0.11104(17) 0.0126(8) Uani 1 1 d .
H8 H 1.0360 0.9794 0.1256 0.015 Uiso 1 1 calc R
C9 C 0.9203(4) 0.8369(3) 0.11672(17) 0.0132(8) Uani 1 1 d .
C10 C 0.8221(4) 0.8860(3) 0.14610(17) 0.0130(8) Uani 1 1 d .
C11 C 0.8170(4) 1.0024(3) 0.16361(16) 0.0140(8) Uani 1 1 d .
H11 H 0.8782 1.0565 0.1558 0.017 Uiso 1 1 calc R
C12 C 0.7228(4) 1.0416(3) 0.19266(17) 0.0139(8) Uani 1 1 d .
C13 C 0.6389(4) 0.9582(3) 0.20426(18) 0.0159(8) Uani 1 1 d .
H13 H 0.5758 0.9802 0.2260 0.019 Uiso 1 1 calc R
C14 C 0.6461(4) 0.8434(3) 0.18460(18) 0.0166(8) Uani 1 1 d .
H14 H 0.5868 0.7876 0.1929 0.020 Uiso 1 1 calc R
C15 C 1.2323(4) 0.9190(3) 0.07681(18) 0.0154(8) Uani 1 1 d .
C16 C 1.3347(4) 0.8396(4) 0.0620(2) 0.0261(10) Uani 1 1 d .
H16A H 1.3033 0.8013 0.0203 0.039 Uiso 1 1 calc R
H16B H 1.3577 0.7793 0.0956 0.039 Uiso 1 1 calc R
H16C H 1.4090 0.8872 0.0608 0.039 Uiso 1 1 calc R
C17 C 1.2878(4) 0.9893(4) 0.13829(19) 0.0217(9) Uani 1 1 d .
H17A H 1.3119 0.9349 0.1747 0.033 Uiso 1 1 calc R
H17B H 1.2245 1.0449 0.1464 0.033 Uiso 1 1 calc R
H17C H 1.3622 1.0329 0.1330 0.033 Uiso 1 1 calc R
C18 C 1.1875(4) 1.0049(4) 0.02066(19) 0.0247(10) Uani 1 1 d .
H18A H 1.2596 1.0502 0.0136 0.037 Uiso 1 1 calc R
H18B H 1.1249 1.0590 0.0308 0.037 Uiso 1 1 calc R
H18C H 1.1495 0.9604 -0.0183 0.037 Uiso 1 1 calc R
C19 C 0.7166(4) 1.1711(3) 0.20977(18) 0.0159(8) Uani 1 1 d .
C20 C 0.7019(4) 1.2454(3) 0.14879(19) 0.0222(9) Uani 1 1 d .
H20A H 0.6224 1.2252 0.1186 0.033 Uiso 1 1 calc R
H20B H 0.7723 1.2294 0.1289 0.033 Uiso 1 1 calc R
H20C H 0.7015 1.3293 0.1599 0.033 Uiso 1 1 calc R
C21 C 0.8377(4) 1.2049(3) 0.25790(18) 0.0202(9) Uani 1 1 d .
H21A H 0.8334 1.2879 0.2700 0.030 Uiso 1 1 calc R
H21B H 0.9096 1.1935 0.2384 0.030 Uiso 1 1 calc R
H21C H 0.8482 1.1552 0.2963 0.030 Uiso 1 1 calc R
C22 C 0.6052(4) 1.1973(4) 0.2391(2) 0.0269(10) Uani 1 1 d .
H22A H 0.6018 1.2822 0.2474 0.040 Uiso 1 1 calc R
H22B H 0.6152 1.1541 0.2797 0.040 Uiso 1 1 calc R
H22C H 0.5269 1.1727 0.2093 0.040 Uiso 1 1 calc R
C23 C 0.7934(4) 0.8526(4) 0.3779(2) 0.0241(9) Uani 1 1 d .

loop_
_atom_site_aniso_label
_atom_site_aniso_U_11
_atom_site_aniso_U_22
_atom_site_aniso_U_33
_atom_site_aniso_U_23
_atom_site_aniso_U_13
_atom_site_aniso_U_12
Re1 0.01484(9) 0.01008(8) 0.01682(9) -0.00234(6) 0.00499(6) -0.00172(7)
S1 0.0194(5) 0.0165(5) 0.0238(5) 0.0028(4) 0.0058(4) 0.0035(4)
F1 0.0237(15) 0.0423(18) 0.098(3) -0.0119(17) 0.0165(16) -0.0088(13)
F2 0.0360(16) 0.0285(15) 0.0557(18) 0.0059(13) 0.0160(14) 0.0164(13)
F3 0.066(2) 0.113(3) 0.0238(15) 0.0132(17) 0.0218(16) 0.040(2)
O1 0.0310(19) 0.048(2) 0.0252(17) 0.0063(16) -0.0022(15) 0.0075(16)
O2 0.0308(19) 0.0317(18) 0.064(2) -0.0129(17) 0.0277(18) -0.0145(16)
O3 0.0401(19) 0.0203(16) 0.0344(17) -0.0118(15) 0.0170(15) -0.0066(15)
O4 0.0382(19) 0.0192(15) 0.0246(17) 0.0055(13) 0.0027(15) -0.0017(14)
O5 0.059(3) 0.093(3) 0.0228(18) 0.0029(19) 0.0098(18) 0.044(2)
O6 0.0337(18) 0.0175(15) 0.048(2) 0.0104(14) 0.0128(16) 0.0074(14)
O7 0.0255(19) 0.0206(17) 0.121(4) -0.013(2) 0.020(2) -0.0085(15)
N1 0.0154(17) 0.0133(16) 0.0120(15) 0.0001(13) 0.0032(13) -0.0007(13)
N2 0.0150(17) 0.0107(16) 0.0153(16) -0.0003(13) 0.0038(14) -0.0007(14)
C1 0.020(2) 0.019(2) 0.029(2) -0.0062(19) 0.010(2) -0.0027(18)
C2 0.024(2) 0.015(2) 0.027(2) -0.0069(18) 0.0072(19) -0.0018(18)
C3 0.019(2) 0.020(2) 0.025(2) 0.0029(19) 0.0081(19) -0.0041(18)
C4 0.026(2) 0.009(2) 0.028(2) -0.0023(17) 0.012(2) -0.0049(17)
C5 0.021(2) 0.0152(19) 0.018(2) -0.0045(16) 0.0039(18) 0.0010(17)
C6 0.018(2) 0.016(2) 0.019(2) -0.0022(16) 0.0069(17) 0.0023(17)
C7 0.016(2) 0.016(2) 0.0130(18) 0.0006(15) -0.0004(16) 0.0017(16)
C8 0.0144(19) 0.0111(18) 0.0127(18) 0.0005(15) 0.0037(15) -0.0003(16)
C9 0.016(2) 0.0116(19) 0.0109(18) 0.0008(14) 0.0013(16) 0.0030(15)
C10 0.0140(19) 0.015(2) 0.0087(17) 0.0024(14) -0.0005(15) -0.0024(15)
C11 0.017(2) 0.0135(19) 0.0104(18) -0.0007(15) 0.0018(16) -0.0006(16)
C12 0.014(2) 0.016(2) 0.0088(18) -0.0015(15) -0.0014(15) -0.0002(16)
C13 0.015(2) 0.017(2) 0.0159(19) -0.0033(16) 0.0035(16) 0.0003(16)
C14 0.016(2) 0.016(2) 0.019(2) 0.0028(16) 0.0063(17) -0.0010(16)
C15 0.014(2) 0.0133(19) 0.020(2) 0.0007(16) 0.0061(16) -0.0012(16)
C16 0.020(2) 0.020(2) 0.041(3) -0.0047(19) 0.014(2) -0.0012(18)
C17 0.019(2) 0.020(2) 0.025(2) -0.0020(18) 0.0037(19) -0.0042(18)
C18 0.025(2) 0.025(2) 0.023(2) 0.0053(18) 0.0043(19) -0.0036(19)
C19 0.019(2) 0.0091(18) 0.019(2) -0.0017(15) 0.0043(17) 0.0002(16)
C20 0.026(2) 0.015(2) 0.024(2) 0.0015(17) 0.0028(19) 0.0030(18)
C21 0.025(2) 0.018(2) 0.017(2) -0.0037(17) 0.0042(18) -0.0027(18)
C22 0.028(2) 0.017(2) 0.039(3) -0.0084(19) 0.014(2) -0.0012(19)
C23 0.024(2) 0.023(2) 0.025(2) 0.0005(18) 0.0058(19) 0.002(2)

loop_
_atom_type_symbol
_atom_type_description
_atom_type_scat_dispersion_real
_atom_type_scat_dispersion_imag
_atom_type_scat_source
C C 0.0033 0.0016 'International Tables Vol C Tables 4.2.6.8 and 6.1.1.4'
H H 0.0000 0.0000 'International Tables Vol C Tables 4.2.6.8 and 6.1.1.4'
F F 0.0171 0.0103 'International Tables Vol C Tables 4.2.6.8 and 6.1.1.4'
N N 0.0061 0.0033 'International Tables Vol C Tables 4.2.6.8 and 6.1.1.4'
O O 0.0106 0.0060 'International Tables Vol C Tables 4.2.6.8 and 6.1.1.4'
Re Re -1.0185 7.2310 'International Tables Vol C Tables 4.2.6.8 and 6.1.1.4'
S S 0.1246 0.1234 'International Tables Vol C Tables 4.2.6.8 and 6.1.1.4'

loop_
_geom_angle_atom_site_label_1
_geom_angle_atom_site_label_2
_geom_angle_atom_site_label_3
_geom_angle
C2 Re1 C3 87.64(16)
C2 Re1 C1 90.06(17)
C3 Re1 C1 87.21(17)
C2 Re1 C4 88.91(17)
C3 Re1 C4 93.31(16)
C1 Re1 C4 178.83(16)
C2 Re1 N2 98.48(14)
C3 Re1 N2 172.10(14)
C1 Re1 N2 87.80(14)
C4 Re1 N2 91.81(13)
C2 Re1 N1 172.71(14)
C3 Re1 N1 99.29(14)
C1 Re1 N1 92.50(14)
C4 Re1 N1 88.45(13)
N2 Re1 N1 74.82(11)
O5 S1 O7 115.4(3)
O5 S1 O6 114.6(2)
O7 S1 O6 114.6(2)
O5 S1 C23 102.7(2)
O7 S1 C23 102.2(2)
O6 S1 C23 105.03(19)
C5 N1 C9 117.8(3)
C5 N1 Re1 125.4(3)
C9 N1 Re1 116.8(2)
C14 N2 C10 118.1(3)
C14 N2 Re1 124.3(2)
C10 N2 Re1 117.3(2)
O1 C1 Re1 177.2(4)
O2 C2 Re1 178.9(4)
O3 C3 Re1 174.0(4)
O4 C4 Re1 176.5(4)
N1 C5 C6 123.3(4)
N1 C5 H5 118.3
C6 C5 H5 118.3
C5 C6 C7 120.2(4)
C5 C6 H6 119.9
C7 C6 H6 119.9
C6 C7 C8 116.6(4)
C6 C7 C15 122.9(3)
C8 C7 C15 120.5(3)
C9 C8 C7 120.8(3)
C9 C8 H8 119.6
C7 C8 H8 119.6
N1 C9 C8 121.4(3)
N1 C9 C10 115.5(3)
C8 C9 C10 123.1(3)
N2 C10 C11 121.4(3)
N2 C10 C9 114.6(3)
C11 C10 C9 124.0(3)
C10 C11 C12 120.5(3)
C10 C11 H11 119.7
C12 C11 H11 119.7
C13 C12 C11 116.9(3)
C13 C12 C19 123.4(3)
C11 C12 C19 119.7(3)
C14 C13 C12 120.4(4)
C14 C13 H13 119.8
C12 C13 H13 119.8
N2 C14 C13 122.3(3)
N2 C14 H14 118.8
C13 C14 H14 118.8
C16 C15 C7 111.8(3)
C16 C15 C18 109.0(3)
C7 C15 C18 107.2(3)
C16 C15 C17 108.8(3)
C7 C15 C17 110.6(3)
C18 C15 C17 109.3(3)
C15 C16 H16A 109.5
C15 C16 H16B 109.5
H16A C16 H16B 109.5
C15 C16 H16C 109.5
H16A C16 H16C 109.5
H16B C16 H16C 109.5
C15 C17 H17A 109.5
C15 C17 H17B 109.5
H17A C17 H17B 109.5
C15 C17 H17C 109.5
H17A C17 H17C 109.5
H17B C17 H17C 109.5
C15 C18 H18A 109.5
C15 C18 H18B 109.5
H18A C18 H18B 109.5
C15 C18 H18C 109.5
H18A C18 H18C 109.5
H18B C18 H18C 109.5
C12 C19 C21 109.0(3)
C12 C19 C22 112.0(3)
C21 C19 C22 108.8(3)
C12 C19 C20 109.2(3)
C21 C19 C20 109.8(3)
C22 C19 C20 108.1(3)
C19 C20 H20A 109.5
C19 C20 H20B 109.5
H20A C20 H20B 109.5
C19 C20 H20C 109.5
H20A C20 H20C 109.5
H20B C20 H20C 109.5
C19 C21 H21A 109.5
C19 C21 H21B 109.5
H21A C21 H21B 109.5
C19 C21 H21C 109.5
H21A C21 H21C 109.5
H21B C21 H21C 109.5
C19 C22 H22A 109.5
C19 C22 H22B 109.5
H22A C22 H22B 109.5
C19 C22 H22C 109.5
H22A C22 H22C 109.5
H22B C22 H22C 109.5
F2 C23 F1 105.9(3)
F2 C23 F3 107.4(4)
F1 C23 F3 107.2(4)
F2 C23 S1 111.7(3)
F1 C23 S1 112.5(3)
F3 C23 S1 111.8(3)

loop_
_geom_bond_atom_site_label_1
_geom_bond_atom_site_label_2
_geom_bond_distance
Re1 C2 1.921(4)
Re1 C3 1.933(4)
Re1 C1 1.984(4)
Re1 C4 2.035(4)
Re1 N2 2.157(3)
Re1 N1 2.163(3)
S1 O5 1.417(3)
S1 O7 1.421(3)
S1 O6 1.430(3)
S1 C23 1.814(4)
F1 C23 1.323(5)
F2 C23 1.322(5)
F3 C23 1.324(5)
O1 C1 1.137(5)
O2 C2 1.144(5)
O3 C3 1.145(5)
O4 C4 1.112(5)
N1 C5 1.334(5)
N1 C9 1.356(5)
N2 C14 1.342(5)
N2 C10 1.355(5)
C5 C6 1.376(5)
C5 H5 0.9500
C6 C7 1.385(5)
C6 H6 0.9500
C7 C8 1.395(5)
C7 C15 1.525(5)
C8 C9 1.386(5)
C8 H8 0.9500
C9 C10 1.473(5)
C10 C11 1.376(5)
C11 C12 1.393(5)
C11 H11 0.9500
C12 C13 1.378(5)
C12 C19 1.518(5)
C13 C14 1.375(5)
C13 H13 0.9500
C14 H14 0.9500
C15 C16 1.525(5)
C15 C18 1.535(5)
C15 C17 1.536(5)
C16 H16A 0.9800
C16 H16B 0.9800
C16 H16C 0.9800
C17 H17A 0.9800
C17 H17B 0.9800
C17 H17C 0.9800
C18 H18A 0.9800
C18 H18B 0.9800
C18 H18C 0.9800
C19 C21 1.522(5)
C19 C22 1.523(5)
C19 C20 1.530(5)
C20 H20A 0.9800
C20 H20B 0.9800
C20 H20C 0.9800
C21 H21A 0.9800
C21 H21B 0.9800
C21 H21C 0.9800
C22 H22A 0.9800
C22 H22B 0.9800
C22 H22C 0.9800
